data_2238459
loop_
_publ_author_name
'Reiss, Guido J.'

_publ_section_title
;
 (Dimethylphosphoryl)methanaminium iodide--(dimethylphosphoryl)methanamine
 (1/1)
;
_journal_issue 8
_journal_name_full 'Acta Crystallographica Section E'
_journal_page_first o1253
_journal_page_last o1254
_journal_paper_doi 10.1107/S1600536813019004
_journal_volume 69
_journal_year 2013
_chemical_formula_moiety 'C3 H11 N O P +, I -, C3 H10 N O P'
_chemical_formula_sum 'C6 H21 I N2 O2 P2'
_chemical_formula_weight 342.09
_chemical_name_systematic
;
(Dimethylphosphoryl)methanaminium iodide--(dimethylphosphoryl)methanamine (1/1)
;
_space_group_crystal_system orthorhombic
_space_group_IT_number 29
_space_group_name_Hall 'P 2c -2ac'
_space_group_name_H-M_alt 'P c a 21'
_symmetry_space_group_name_Hall 'P 2c -2ac'
_symmetry_space_group_name_H-M 'P c a 21'
_atom_sites_solution_hydrogens difmap
_atom_sites_solution_primary direct
_atom_sites_solution_secondary difmap
_audit_creation_method SHELXL-2013
_cell_angle_alpha 90
_cell_angle_beta 90
_cell_angle_gamma 90
_cell_formula_units_Z 4
_cell_length_a 17.7791(3)
_cell_length_b 11.1766(2)
_cell_length_c 6.91805(12)
_cell_measurement_reflns_used 8874
_cell_measurement_temperature 100.0(10)
_cell_measurement_theta_max 29.3822
_cell_measurement_theta_min 2.9220
_cell_volume 1374.68(4)
_computing_cell_refinement 'CrysAlis PRO (Oxford Diffraction, 2009)'
_computing_data_collection 'CrysAlis PRO (Oxford Diffraction, 2009)'
_computing_data_reduction 'CrysAlis PRO (Oxford Diffraction, 2009)'
_computing_molecular_graphics 'DIAMOND (Brandenburg, 2011)'
_computing_publication_material 'publCIF (Westrip, 2010)'
_computing_structure_refinement 'SHELXL2013 (Sheldrick, 2008)'
_computing_structure_solution 'SHELXS97 (Sheldrick, 2008)'
_diffrn_ambient_temperature 100.0(10)
_diffrn_detector_area_resol_mean 16.2711
_diffrn_measured_fraction_theta_full 0.997
_diffrn_measured_fraction_theta_max 0.994
_diffrn_measurement_device_type 'Oxford Diffraction Xcalibur Eos'
_diffrn_measurement_method '\w scans'
_diffrn_radiation_monochromator graphite
_diffrn_radiation_type MoK\a
_diffrn_radiation_wavelength 0.71073
_diffrn_reflns_av_R_equivalents 0.0225
_diffrn_reflns_limit_h_max 22
_diffrn_reflns_limit_h_min -21
_diffrn_reflns_limit_k_max 11
_diffrn_reflns_limit_k_min -14
_diffrn_reflns_limit_l_max 8
_diffrn_reflns_limit_l_min -8
_diffrn_reflns_number 10904
_diffrn_reflns_theta_full 25.242
_diffrn_reflns_theta_max 27.495
_diffrn_reflns_theta_min 2.928
_exptl_absorpt_coefficient_mu 2.542
_exptl_absorpt_correction_T_max 0.808
_exptl_absorpt_correction_T_min 0.538
_exptl_absorpt_correction_type analytical
_exptl_absorpt_process_details
;
[CrysAlis PRO (Oxford Diffraction, 2009), based on expressions derived
by Clark & Reid (1995)]
;
_exptl_crystal_colour colorless
_exptl_crystal_density_diffrn 1.653
_exptl_crystal_description block
_exptl_crystal_F_000 680
_exptl_crystal_size_max 0.3551
_exptl_crystal_size_mid 0.1891
_exptl_crystal_size_min 0.1009
_refine_diff_density_max 0.318
_refine_diff_density_min -0.281
_refine_ls_abs_structure_details
;
Refined as an inversion twin.
;
_refine_ls_abs_structure_Flack 0.173(17)
_refine_ls_extinction_coef 0.00115(12)
_refine_ls_extinction_expression Fc^*^=kFc[1+0.001xFc^2^\l^3^/sin(2\q)]^-1/4^
_refine_ls_extinction_method 'SHELXL2013 (Sheldrick, 2008)'
_refine_ls_goodness_of_fit_ref 1.045
_refine_ls_hydrogen_treatment mixed
_refine_ls_matrix_type full
_refine_ls_number_parameters 145
_refine_ls_number_reflns 3062
_refine_ls_number_restraints 6
_refine_ls_restrained_S_all 1.045
_refine_ls_R_factor_all 0.0176
_refine_ls_R_factor_gt 0.0163
_refine_ls_shift/su_max 0.003
_refine_ls_shift/su_mean 0.000
_refine_ls_structure_factor_coef Fsqd
_refine_ls_weighting_details
;
 w=1/[\s^2^(Fo^2^)+(0.0110P)^2^+0.3700P]
 where P=(Fo^2^+2Fc^2^)/3
;
_refine_ls_weighting_scheme calc
_refine_ls_wR_factor_gt 0.0321
_refine_ls_wR_factor_ref 0.0325
_reflns_number_gt 2972
_reflns_number_total 3062
_reflns_threshold_expression I>2\s(I)
_cod_data_source_file zl2559.cif
_cod_data_source_block I
_cod_original_cell_volume 1374.69(4)
_cod_database_code 2238459
_cod_database_fobs_code 2238459
_shelx_space_group_comment
;
The symmetry employed for this shelxl refinement is uniquely defined
by the following loop, which should always be used as a source of
symmetry information in preference to the above space-group names.
They are only intended as comments.
;
_shelxl_version_number 20.13

loop_
_space_group_symop_operation_xyz
'x, y, z'
'-x, -y, z+1/2'
'-x+1/2, y, z+1/2'
'x+1/2, -y, z'

loop_
_atom_site_type_symbol
_atom_site_label
_atom_site_fract_x
_atom_site_fract_y
_atom_site_fract_z
_atom_site_U_iso_or_equiv
_atom_site_adp_type
_atom_site_calc_flag
_atom_site_occupancy
I I1 0.57385(2) 0.73704(2) 0.75007(5) 0.01322(6) Uani d 1
P P1 0.34627(4) 0.54054(8) 0.66655(12) 0.00984(17) Uani d 1
O O1 0.31186(10) 0.62671(19) 0.8072(3) 0.0116(5) Uani d 1
N N1 0.33299(15) 0.7173(3) 0.3886(4) 0.0110(6) Uani d 1
H H11 0.3537(18) 0.748(3) 0.288(5) 0.025(11) Uiso d 1
H H12 0.2881(17) 0.693(4) 0.364(5) 0.033(12) Uiso d 1
H H13 0.331(2) 0.775(3) 0.481(6) 0.041(13) Uiso d 1
C C1 0.28010(15) 0.4322(3) 0.5842(4) 0.0125(7) Uani d 1
H H1A 0.2643 0.3833 0.6909 0.019 Uiso calc 1
H H1B 0.3031 0.3827 0.4874 0.019 Uiso calc 1
H H1C 0.2372 0.4721 0.5299 0.019 Uiso calc 1
C C2 0.42584(14) 0.4612(2) 0.7564(8) 0.0164(6) Uani d 1
H H2A 0.4647 0.5170 0.7904 0.025 Uiso calc 1
H H2B 0.4442 0.4077 0.6586 0.025 Uiso calc 1
H H2C 0.4115 0.4161 0.8687 0.025 Uiso calc 1
C C3 0.38262(16) 0.6192(3) 0.4555(5) 0.0124(7) Uani d 1
H H3A 0.4316 0.6521 0.4865 0.015 Uiso calc 1
H H3B 0.3892 0.5624 0.3509 0.015 Uiso calc 1
P P2 0.35541(4) 0.99276(7) 0.78259(13) 0.01040(17) Uani d 1
O O2 0.32571(12) 0.9051(2) 0.6371(3) 0.0154(5) Uani d 1
N N2 0.38890(15) 0.8119(3) 1.0417(4) 0.0120(6) Uani d 1
H H21 0.370(2) 0.771(3) 0.957(5) 0.016(10) Uiso d 1
H H22 0.4349(17) 0.809(4) 1.022(6) 0.033(12) Uiso d 1
C C4 0.44922(15) 1.0407(3) 0.7318(6) 0.0170(7) Uani d 1
H H4A 0.4819 0.9723 0.7271 0.026 Uiso calc 1
H H4B 0.4659 1.0942 0.8315 0.026 Uiso calc 1
H H4C 0.4503 1.0811 0.6094 0.026 Uiso calc 1
C C5 0.30034(16) 1.1262(3) 0.7964(5) 0.0179(8) Uani d 1
H H5A 0.3036 1.1687 0.6761 0.027 Uiso calc 1
H H5B 0.3190 1.1760 0.8989 0.027 Uiso calc 1
H H5C 0.2488 1.1058 0.8217 0.027 Uiso calc 1
C C6 0.35496(16) 0.9310(3) 1.0246(4) 0.0119(6) Uani d 1
H H6A 0.3817 0.9854 1.1095 0.014 Uiso calc 1
H H6B 0.3033 0.9267 1.0695 0.014 Uiso calc 1

loop_
_atom_site_aniso_label
_atom_site_aniso_U_11
_atom_site_aniso_U_22
_atom_site_aniso_U_33
_atom_site_aniso_U_12
_atom_site_aniso_U_13
_atom_site_aniso_U_23
I1 0.01355(9) 0.01279(10) 0.01334(9) 0.00093(6) 0.00029(13) 0.00089(17)
P1 0.0106(4) 0.0092(4) 0.0096(4) 0.0003(3) 0.0001(3) 0.0014(3)
O1 0.0137(10) 0.0098(12) 0.0112(11) -0.0002(8) 0.0022(8) -0.0009(8)
N1 0.0123(14) 0.0099(16) 0.0108(13) -0.0017(11) 0.0011(11) 0.0004(12)
C1 0.0153(15) 0.0105(18) 0.0116(15) -0.0020(12) -0.0005(13) 0.0001(13)
C2 0.0149(13) 0.0170(15) 0.0172(14) 0.0023(11) -0.0012(17) 0.000(3)
C3 0.0117(15) 0.0118(19) 0.0137(15) 0.0010(12) 0.0023(13) 0.0011(14)
P2 0.0105(3) 0.0099(4) 0.0108(4) 0.0014(3) -0.0018(3) -0.0004(3)
O2 0.0182(11) 0.0133(13) 0.0146(12) 0.0035(9) -0.0032(9) -0.0035(10)
N2 0.0126(14) 0.0109(16) 0.0125(13) -0.0015(11) -0.0009(11) 0.0000(13)
C4 0.0162(14) 0.0208(17) 0.0141(19) -0.0016(11) 0.0015(16) 0.0050(19)
C5 0.0218(15) 0.0124(17) 0.020(2) 0.0065(12) -0.0059(13) -0.0033(13)
C6 0.0113(15) 0.0113(18) 0.0130(15) -0.0014(12) 0.0006(12) 0.0012(13)

loop_
_atom_type_symbol
_atom_type_description
_atom_type_scat_dispersion_real
_atom_type_scat_dispersion_imag
_atom_type_scat_source
C C 0.0033 0.0016 'International Tables Vol C Tables 4.2.6.8 and 6.1.1.4'
H H 0.0000 0.0000 'International Tables Vol C Tables 4.2.6.8 and 6.1.1.4'
N N 0.0061 0.0033 'International Tables Vol C Tables 4.2.6.8 and 6.1.1.4'
O O 0.0106 0.0060 'International Tables Vol C Tables 4.2.6.8 and 6.1.1.4'
P P 0.1023 0.0942 'International Tables Vol C Tables 4.2.6.8 and 6.1.1.4'
I I -0.4742 1.8119 'International Tables Vol C Tables 4.2.6.8 and 6.1.1.4'

loop_
_geom_angle_atom_site_label_1
_geom_angle_atom_site_label_2
_geom_angle_atom_site_label_3
_geom_angle
O1 P1 C2 114.65(19)
O1 P1 C1 112.00(13)
C2 P1 C1 107.30(15)
O1 P1 C3 110.77(14)
C2 P1 C3 103.78(18)
C1 P1 C3 107.81(15)
C3 N1 H11 107(2)
C3 N1 H12 112(3)
H11 N1 H12 111(4)
C3 N1 H13 109(3)
H11 N1 H13 108(3)
H12 N1 H13 109(4)
P1 C1 H1A 109.5
P1 C1 H1B 109.5
H1A C1 H1B 109.5
P1 C1 H1C 109.5
H1A C1 H1C 109.5
H1B C1 H1C 109.5
P1 C2 H2A 109.5
P1 C2 H2B 109.5
H2A C2 H2B 109.5
P1 C2 H2C 109.5
H2A C2 H2C 109.5
H2B C2 H2C 109.5
N1 C3 P1 113.3(2)
N1 C3 H3A 108.9
P1 C3 H3A 108.9
N1 C3 H3B 108.9
P1 C3 H3B 108.9
H3A C3 H3B 107.7
O2 P2 C4 113.09(16)
O2 P2 C5 112.85(13)
C4 P2 C5 105.77(15)
O2 P2 C6 111.70(14)
C4 P2 C6 107.47(17)
C5 P2 C6 105.44(15)
C6 N2 H21 106(3)
C6 N2 H22 115(3)
H21 N2 H22 106(4)
P2 C4 H4A 109.5
P2 C4 H4B 109.5
H4A C4 H4B 109.5
P2 C4 H4C 109.5
H4A C4 H4C 109.5
H4B C4 H4C 109.5
P2 C5 H5A 109.5
P2 C5 H5B 109.5
H5A C5 H5B 109.5
P2 C5 H5C 109.5
H5A C5 H5C 109.5
H5B C5 H5C 109.5
N2 C6 P2 114.7(2)
N2 C6 H6A 108.6
P2 C6 H6A 108.6
N2 C6 H6B 108.6
P2 C6 H6B 108.6
H6A C6 H6B 107.6

loop_
_geom_bond_atom_site_label_1
_geom_bond_atom_site_label_2
_geom_bond_distance
P1 O1 1.500(2)
P1 C2 1.782(3)
P1 C1 1.782(3)
P1 C3 1.823(3)
N1 C3 1.481(4)
N1 H11 0.86(3)
N1 H12 0.86(3)
N1 H13 0.91(3)
C1 H1A 0.9600
C1 H1B 0.9600
C1 H1C 0.9600
C2 H2A 0.9600
C2 H2B 0.9600
C2 H2C 0.9600
C3 H3A 0.9700
C3 H3B 0.9700
P2 O2 1.501(2)
P2 C4 1.787(3)
P2 C5 1.787(3)
P2 C6 1.811(3)
N2 C6 1.467(4)
N2 H21 0.82(3)
N2 H22 0.83(3)
C4 H4A 0.9600
C4 H4B 0.9600
C4 H4C 0.9600
C5 H5A 0.9600
C5 H5B 0.9600
C5 H5C 0.9600
C6 H6A 0.9700
C6 H6B 0.9700

loop_
_geom_hbond_atom_site_label_D
_geom_hbond_atom_site_label_H
_geom_hbond_atom_site_label_A
_geom_hbond_site_symmetry_A
_geom_hbond_distance_DH
_geom_hbond_distance_HA
_geom_hbond_distance_DA
_geom_hbond_angle_DHA
N1 H11 N2 1_554 0.86(3) 1.95(3) 2.805(4) 173(3)
N1 H12 O1 3_554 0.86(3) 1.96(3) 2.824(3) 177(4)
N1 H13 O2 . 0.91(3) 1.81(3) 2.716(4) 172(4)
N2 H21 O1 . 0.82(3) 2.17(3) 2.965(4) 163(4)
N2 H22 I1 . 0.83(3) 3.21(3) 3.948(3) 150(4)

loop_
_geom_torsion_atom_site_label_1
_geom_torsion_atom_site_label_2
_geom_torsion_atom_site_label_3
_geom_torsion_atom_site_label_4
_geom_torsion
O1 P1 C3 N1 -40.2(3)
C2 P1 C3 N1 -163.7(2)
C1 P1 C3 N1 82.7(3)
O2 P2 C6 N2 49.4(3)
C4 P2 C6 N2 -75.2(3)
C5 P2 C6 N2 172.3(2)
